data_2013569
loop_
_publ_author_name
'Mattia, Carlo Andrea'
'Braca, Alessandra'
'De Tommasi, Nunziatina'
'Puliti, Raffaella'

_publ_section_title
;
 A new norkaurane-\g-lactone from <i>Parinari sprucei</i>
;
_journal_issue 11
_journal_name_full 'Acta Crystallographica Section C'
_journal_page_first o644
_journal_page_last o646
_journal_paper_doi 10.1107/S0108270103019814
_journal_volume 59
_journal_year 2003
_chemical_formula_moiety '2(C20 H28 O6), H2 O'
_chemical_formula_sum 'C40 H58 O13'
_chemical_formula_weight 746.86
_chemical_name_systematic
;
10,13,16,17-tetrahydroxy-9-methyl-15-oxo-20-nor-kauran-18-oic
acid-\g-lactone
;
_space_group_IT_number 19
_symmetry_cell_setting orthorhombic
_symmetry_space_group_name_Hall 'P 2ac 2ab'
_symmetry_space_group_name_H-M 'P 21 21 21'
_atom_sites_solution_hydrogens geom
_atom_sites_solution_primary direct
_atom_sites_solution_secondary difmap
_cell_angle_alpha 90.00
_cell_angle_beta 90.00
_cell_angle_gamma 90.00
_cell_formula_units_Z 4
_cell_length_a 11.627(3)
_cell_length_b 14.7157(19)
_cell_length_c 21.081(3)
_cell_measurement_reflns_used 25
_cell_measurement_temperature 291.0(5)
_cell_measurement_theta_max 29.5
_cell_measurement_theta_min 27.0
_cell_volume 3606.9(12)
_computing_cell_refinement 'CAD-4 Software'
_computing_data_collection 'CAD-4 Software (Enraf--Nonius, 1989)'
_computing_data_reduction
;
Structure Determination Package (Enraf--Nonius, 1985)
;
_computing_molecular_graphics 'ORTEP-3 for Windows (Farrugia, 1997)'
_computing_publication_material 'SHELXL97 (Sheldrick, 1997)'
_computing_structure_refinement 'SHELXL97 (Sheldrick, 1997)'
_computing_structure_solution 'SIR92 (Altomare et. al., 1993)'
_diffrn_ambient_temperature 291.0(5)
_diffrn_measured_fraction_theta_full 1.000
_diffrn_measured_fraction_theta_max 1.000
_diffrn_measurement_device_type 'Enraf--Nonius CAD-4'
_diffrn_measurement_method '\w-2\q scans as suggested by peak-shape analysis'
_diffrn_radiation_monochromator graphite
_diffrn_radiation_source 'fine-focus sealed tube'
_diffrn_radiation_type 'Cu K\a'
_diffrn_radiation_wavelength 1.54178
_diffrn_reflns_av_R_equivalents 0.0000
_diffrn_reflns_av_sigmaI/netI 0.0310
_diffrn_reflns_limit_h_max 14
_diffrn_reflns_limit_h_min 0
_diffrn_reflns_limit_k_max 18
_diffrn_reflns_limit_k_min 0
_diffrn_reflns_limit_l_max 26
_diffrn_reflns_limit_l_min 0
_diffrn_reflns_number 4152
_diffrn_reflns_theta_full 74.84
_diffrn_reflns_theta_max 74.84
_diffrn_reflns_theta_min 3.66
_diffrn_standards_decay_% 0
_diffrn_standards_interval_time 200
_diffrn_standards_number 3
_exptl_absorpt_coefficient_mu 0.841
_exptl_absorpt_correction_type none
_exptl_crystal_colour colourless
_exptl_crystal_density_diffrn 1.375
_exptl_crystal_density_method 'not measured'
_exptl_crystal_description 'rectangular prism'
_exptl_crystal_F_000 1608
_exptl_crystal_size_max 0.48
_exptl_crystal_size_mid 0.17
_exptl_crystal_size_min 0.09
_refine_diff_density_max 0.360
_refine_diff_density_min -0.231
_refine_ls_abs_structure_details
; The absolute configuration was chosen according to that of the known
bromine derivative of norkauren-\g-lactone (Garo et al., 1997) and is also
supported by the refined Flack parameter (Flack, 1983).
;
_refine_ls_abs_structure_Flack 0.04(18)
_refine_ls_extinction_method none
_refine_ls_goodness_of_fit_ref 1.036
_refine_ls_hydrogen_treatment constr
_refine_ls_matrix_type full
_refine_ls_number_parameters 512
_refine_ls_number_reflns 4152
_refine_ls_number_restraints 32
_refine_ls_restrained_S_all 1.046
_refine_ls_R_factor_all 0.0391
_refine_ls_R_factor_gt 0.0322
_refine_ls_shift/su_max 0.001
_refine_ls_shift/su_mean 0.000
_refine_ls_structure_factor_coef Fsqd
_refine_ls_weighting_details 'calc w=1/[\s^2^(Fo^2^)+(0.0557P)^2^] where P=(Fo^2^+2Fc^2^)/3'
_refine_ls_weighting_scheme calc
_refine_ls_wR_factor_gt 0.0956
_refine_ls_wR_factor_ref 0.0984
_reflns_number_gt 3553
_reflns_number_total 4152
_reflns_threshold_expression I>2\s(I)
_cod_data_source_file fa1027.cif
_cod_data_source_block I
_cod_original_cell_volume 3607.0(11)
_cod_database_code 2013569
_cod_database_fobs_code 2013569

loop_
_symmetry_equiv_pos_as_xyz
'x, y, z'
'-x+1/2, -y, z+1/2'
'x+1/2, -y+1/2, -z'
'-x, y+1/2, -z+1/2'

loop_
_atom_site_label
_atom_site_fract_x
_atom_site_fract_y
_atom_site_fract_z
_atom_site_U_iso_or_equiv
_atom_site_adp_type
_atom_site_calc_flag
_atom_site_refinement_flags
_atom_site_occupancy
_atom_site_disorder_assembly
_atom_site_disorder_group
_atom_site_type_symbol
O1 0.09940(14) 0.50010(12) 0.38470(7) 0.0383(4) Uani d . 1 . . O
O2 0.0439(2) 0.50488(14) 0.06255(8) 0.0569(5) Uani d . 1 . . O
H1O 0.0816 0.4517 0.0477 0.085 Uiso calc R 1 . . H
O3 -0.21416(15) 0.50402(16) 0.23607(8) 0.0550(5) Uani d . 1 . . O
O4 -0.1140(2) 0.36981(15) 0.14609(11) 0.0687(6) Uani d . 1 . . O
H2O -0.1900 0.3530 0.1344 0.103 Uiso calc R 1 . . H
O6 0.11379(17) 0.54300(17) 0.48547(8) 0.0612(6) Uani d . 1 . . O
C1 -0.0464(2) 0.39808(16) 0.34619(11) 0.0401(5) Uani d . 1 . . C
H1A -0.1160 0.3914 0.3187 0.060 Uiso calc R 1 . . H
H1B 0.0101 0.3502 0.3336 0.060 Uiso calc R 1 . . H
C2 -0.0807(3) 0.3843(2) 0.41608(12) 0.0512(7) Uani d . 1 . . C
H2A -0.1364 0.3327 0.4186 0.077 Uiso calc R 1 . . H
H2B -0.0106 0.3665 0.4406 0.077 Uiso calc R 1 . . H
C3 -0.1349(2) 0.4680(2) 0.44769(12) 0.0491(6) Uani d . 1 . . C
H3A -0.2171 0.4733 0.4342 0.074 Uiso calc R 1 . . H
H3B -0.1335 0.4601 0.4948 0.074 Uiso calc R 1 . . H
C4 -0.0705(2) 0.55520(18) 0.42990(11) 0.0408(5) Uani d . 1 . . C
C5 -0.07694(19) 0.56657(16) 0.35691(10) 0.0354(5) Uani d . 1 . . C
H5 -0.1560 0.5501 0.3422 0.053 Uiso calc R 1 . . H
C6 -0.0471(3) 0.65943(17) 0.33247(11) 0.0491(7) Uani d . 1 . . C
H6A 0.0318 0.6765 0.3470 0.074 Uiso calc R 1 . . H
H6B -0.1026 0.7050 0.3498 0.074 Uiso calc R 1 . . H
C7 -0.0517(3) 0.66063(16) 0.25919(12) 0.0499(7) Uani d . 1 . . C
H7A -0.1312 0.6780 0.2457 0.075 Uiso calc R 1 . . H
H7B 0.0019 0.7088 0.2435 0.075 Uiso calc R 1 . . H
C8 -0.0203(2) 0.57105(14) 0.22747(10) 0.0327(4) Uani d . 1 . . C
C9 0.06334(19) 0.50929(15) 0.26801(10) 0.0334(4) Uani d . 1 . . C
C10 0.00729(18) 0.49281(15) 0.33555(9) 0.0301(4) Uani d . 1 . . C
C11 0.0828(2) 0.41999(17) 0.23172(10) 0.0382(5) Uani d . 1 . . C
H11A 0.0130 0.3809 0.2368 0.057 Uiso calc R 1 . . H
H11B 0.1490 0.3871 0.2514 0.057 Uiso calc R 1 . . H
C12 0.1073(2) 0.43221(18) 0.16004(11) 0.0434(5) Uani d . 1 . . C
H12A 0.1870 0.4564 0.1543 0.065 Uiso calc R 1 . . H
H12B 0.1030 0.3717 0.1385 0.065 Uiso calc R 1 . . H
C13 0.0224(2) 0.49649(17) 0.12925(10) 0.0393(5) Uani d . 1 . . C
C14 0.0297(2) 0.58705(17) 0.16089(10) 0.0418(5) Uani d . 1 . . C
H14A -0.0164 0.6334 0.1373 0.063 Uiso calc R 1 . . H
H14B 0.1113 0.6082 0.1635 0.063 Uiso calc R 1 . . H
C15 -0.1250(2) 0.51299(17) 0.20750(10) 0.0397(5) Uani d . 1 . . C
C16 -0.1020(2) 0.46725(19) 0.14227(11) 0.0461(6) Uani d D 1 . . C
C17A -0.1903(3) 0.4982(2) 0.09411(14) 0.0683(9) Uani d PD 0.80 A 1 C
H17A -0.1734 0.4678 0.0527 0.102 Uiso calc PR 0.80 A 1 H
H17B -0.2679 0.4773 0.1083 0.102 Uiso calc PR 0.80 A 1 H
O5A -0.1944(3) 0.5945(2) 0.08404(13) 0.0758(9) Uani d PDU 0.80 A 1 O
H3O -0.1441 0.6104 0.0503 0.114 Uiso calc PR 0.80 A 1 H
C17B -0.1903(3) 0.4982(2) 0.09411(14) 0.0683(9) Uani d PD 0.20 A 2 C
H17C -0.1867 0.5659 0.0908 0.102 Uiso calc PR 0.20 A 2 H
H17D -0.1690 0.4726 0.0517 0.102 Uiso calc PR 0.20 A 2 H
O5B -0.3064(4) 0.4722(10) 0.1083(5) 0.096(4) Uani d PDU 0.20 A 2 O
H4O -0.3152 0.4661 0.1529 0.144 Uiso calc PR 0.20 A 2 H
C18 0.0553(2) 0.53491(18) 0.43808(11) 0.0401(5) Uani d . 1 . . C
C19 -0.1091(3) 0.6363(2) 0.46970(12) 0.0602(8) Uani d . 1 . . C
H19A -0.1931 0.6472 0.4628 0.090 Uiso calc R 1 . . H
H19B -0.0648 0.6915 0.4567 0.090 Uiso calc R 1 . . H
H19C -0.0948 0.6233 0.5156 0.090 Uiso calc R 1 . . H
C20 0.1810(2) 0.5567(2) 0.27536(12) 0.0485(6) Uani d . 1 . . C
H20A 0.1707 0.6153 0.2987 0.073 Uiso calc R 1 . . H
H20B 0.2142 0.5691 0.2325 0.073 Uiso calc R 1 . . H
H20C 0.2343 0.5164 0.2997 0.073 Uiso calc R 1 . . H
O21 0.38029(14) 0.78946(13) 0.30019(7) 0.0406(4) Uani d . 1 . . O
O22 0.50877(16) 0.82283(13) -0.01270(7) 0.0450(4) Uani d . 1 . . O
H21O 0.5386 0.8783 -0.0289 0.068 Uiso calc R 1 . . H
O23 0.72687(14) 0.79774(14) 0.17847(8) 0.0461(4) Uani d . 1 . . O
O24 0.65908(17) 0.93747(12) 0.08694(8) 0.0469(4) Uani d . 1 . . O
H22O 0.7386 0.9503 0.0920 0.070 Uiso calc R 1 . . H
O26 0.33393(18) 0.73224(17) 0.39406(9) 0.0613(6) Uani d . 1 . . O
C21 0.5385(2) 0.89018(15) 0.28138(10) 0.0403(5) Uani d . 1 . . C
H21A 0.4879 0.9412 0.2671 0.060 Uiso calc R 1 . . H
H21B 0.6149 0.8976 0.2603 0.060 Uiso calc R 1 . . H
C22 0.5545(2) 0.89586(17) 0.35400(11) 0.0442(6) Uani d . 1 . . C
H22A 0.6116 0.9447 0.3638 0.066 Uiso calc R 1 . . H
H22B 0.4796 0.9135 0.3739 0.066 Uiso calc R 1 . . H
C23 0.5961(2) 0.80602(18) 0.38393(11) 0.0429(5) Uani d . 1 . . C
H23A 0.5824 0.8080 0.4308 0.064 Uiso calc R 1 . . H
H23B 0.6807 0.7995 0.3768 0.064 Uiso calc R 1 . . H
C24 0.5335(2) 0.72267(16) 0.35565(10) 0.0372(5) Uani d . 1 . . C
C25 0.56073(19) 0.72095(14) 0.28466(10) 0.0320(4) Uani d . 1 . . C
H25 0.6435 0.7368 0.2781 0.048 Uiso calc R 1 . . H
C26 0.5345(2) 0.63212(15) 0.25121(10) 0.0379(5) Uani d . 1 . . C
H26A 0.4514 0.6164 0.2570 0.057 Uiso calc R 1 . . H
H26B 0.5817 0.5822 0.2701 0.057 Uiso calc R 1 . . H
C27 0.5615(2) 0.64083(15) 0.18040(11) 0.0403(5) Uani d . 1 . . C
H27A 0.6444 0.6254 0.1739 0.060 Uiso calc R 1 . . H
H27B 0.5150 0.5946 0.1569 0.060 Uiso calc R 1 . . H
C28 0.53877(18) 0.73406(13) 0.15075(9) 0.0288(4) Uani d . 1 . . C
C29 0.44668(18) 0.79237(15) 0.18832(10) 0.0303(4) Uani d . 1 . . C
C30 0.48493(19) 0.79964(14) 0.26067(10) 0.0297(4) Uani d . 1 . . C
C31 0.4383(2) 0.88640(15) 0.15709(10) 0.0340(4) Uani d . 1 . . C
H31A 0.3688 0.9183 0.1739 0.051 Uiso calc R 1 . . H
H31B 0.5073 0.9229 0.1695 0.051 Uiso calc R 1 . . H
C32 0.4310(2) 0.88339(16) 0.08470(10) 0.0349(5) Uani d . 1 . . C
H32A 0.3527 0.8618 0.0721 0.052 Uiso calc R 1 . . H
H32B 0.4410 0.9463 0.0676 0.052 Uiso calc R 1 . . H
C33 0.5211(2) 0.82140(16) 0.05493(9) 0.0333(5) Uani d . 1 . . C
C34 0.5030(2) 0.72522(15) 0.08015(10) 0.0370(5) Uani d . 1 . . C
H34A 0.5529 0.6805 0.0573 0.055 Uiso calc R 1 . . H
H34B 0.4208 0.7061 0.0761 0.055 Uiso calc R 1 . . H
C35 0.64704(18) 0.79140(15) 0.14312(9) 0.0315(4) Uani d . 1 . . C
C36 0.64355(19) 0.84299(15) 0.07892(10) 0.0348(5) Uani d D 1 . . C
C37A 0.7377(2) 0.8086(2) 0.03447(11) 0.0547(7) Uani d PD 0.60 B 1 C
H37A 0.8127 0.8094 0.0577 0.082 Uiso calc PR 0.60 B 1 H
H37B 0.7206 0.7441 0.0230 0.082 Uiso calc PR 0.60 B 1 H
O25A 0.7492(3) 0.8590(3) -0.02109(14) 0.0641(9) Uani d PDU 0.60 B 1 O
H23O 0.7705 0.9195 -0.0108 0.096 Uiso calc PR 0.60 B 1 H
C37B 0.7377(2) 0.8086(2) 0.03447(11) 0.0547(7) Uani d PD 0.20 B 2 C
H37C 0.7158 0.8238 -0.0102 0.082 Uiso calc PR 0.20 B 2 H
H37D 0.8107 0.8416 0.0443 0.082 Uiso calc PR 0.20 B 2 H
O25B 0.7580(7) 0.7156(4) 0.0385(4) 0.063(2) Uani d PDU 0.20 B 2 O
H24O 0.8281 0.7014 0.0176 0.095 Uiso calc PR 0.20 B 2 H
C37C 0.7377(2) 0.8086(2) 0.03447(11) 0.0547(7) Uani d PD 0.20 B 3 C
H37E 0.7123 0.7495 0.0156 0.082 Uiso calc PR 0.20 B 3 H
H37F 0.7470 0.8530 -0.0011 0.082 Uiso calc PR 0.20 B 3 H
O25C 0.8439(4) 0.7960(10) 0.0635(4) 0.075(3) Uani d PDU 0.20 B 3 O
H25O 0.8426 0.7414 0.0876 0.112 Uiso calc PR 0.20 B 3 H
C38 0.4072(2) 0.74509(17) 0.35415(11) 0.0422(5) Uani d . 1 . . C
C39 0.5592(3) 0.6376(2) 0.39278(13) 0.0553(7) Uani d . 1 . . C
H39A 0.6439 0.6259 0.3922 0.083 Uiso calc R 1 . . H
H39B 0.5180 0.5850 0.3732 0.083 Uiso calc R 1 . . H
H39C 0.5328 0.6455 0.4376 0.083 Uiso calc R 1 . . H
C40 0.3272(2) 0.74649(19) 0.18324(12) 0.0455(6) Uani d . 1 . . C
H40A 0.3304 0.6848 0.2031 0.068 Uiso calc R 1 . . H
H40B 0.3053 0.7405 0.1376 0.068 Uiso calc R 1 . . H
H40C 0.2688 0.7845 0.2058 0.068 Uiso calc R 1 . . H
O1W 0.32631(19) 0.63066(16) 0.51173(9) 0.0617(5) Uani d G 1 . . O
H1W 0.2591 0.5946 0.5067 0.093 Uiso d G 1 . . H
H2W 0.3347 0.6696 0.4761 0.093 Uiso d G 1 . . H

loop_
_atom_site_aniso_label
_atom_site_aniso_U_11
_atom_site_aniso_U_22
_atom_site_aniso_U_33
_atom_site_aniso_U_12
_atom_site_aniso_U_13
_atom_site_aniso_U_23
O1 0.0377(8) 0.0545(9) 0.0228(7) -0.0003(8) -0.0056(6) 0.0017(7)
O2 0.0857(14) 0.0632(11) 0.0217(8) 0.0137(11) 0.0090(9) 0.0060(8)
O3 0.0397(9) 0.0895(14) 0.0357(9) 0.0008(10) 0.0000(7) -0.0017(10)
O4 0.0714(14) 0.0631(13) 0.0717(15) -0.0082(11) -0.0046(12) -0.0175(12)
O6 0.0540(11) 0.1030(16) 0.0266(8) -0.0035(12) -0.0098(8) -0.0043(10)
C1 0.0541(13) 0.0426(12) 0.0237(10) -0.0107(11) 0.0045(10) 0.0061(9)
C2 0.0651(16) 0.0594(16) 0.0291(12) -0.0175(14) 0.0069(11) 0.0071(11)
C3 0.0420(12) 0.0732(18) 0.0320(11) -0.0072(13) 0.0071(10) 0.0024(12)
C4 0.0437(12) 0.0553(14) 0.0234(10) 0.0016(11) -0.0012(9) -0.0016(10)
C5 0.0361(10) 0.0441(12) 0.0260(10) 0.0023(9) -0.0058(9) -0.0001(9)
C6 0.0770(19) 0.0403(12) 0.0302(11) 0.0116(13) -0.0036(12) -0.0033(10)
C7 0.082(2) 0.0344(12) 0.0329(12) 0.0078(13) -0.0059(13) 0.0030(9)
C8 0.0444(11) 0.0310(9) 0.0228(9) 0.0048(9) -0.0018(9) 0.0052(8)
C9 0.0368(11) 0.0386(10) 0.0248(9) -0.0020(10) -0.0015(8) 0.0079(8)
C10 0.0320(9) 0.0369(10) 0.0213(9) -0.0014(9) -0.0040(8) 0.0019(8)
C11 0.0456(12) 0.0459(12) 0.0229(10) 0.0102(10) 0.0005(9) 0.0071(9)
C12 0.0495(13) 0.0525(14) 0.0283(11) 0.0097(12) 0.0059(10) 0.0007(10)
C13 0.0510(13) 0.0464(13) 0.0205(10) 0.0072(11) 0.0018(9) 0.0026(9)
C14 0.0575(14) 0.0435(12) 0.0246(10) 0.0033(11) 0.0000(10) 0.0085(9)
C15 0.0398(11) 0.0513(13) 0.0279(10) 0.0101(10) -0.0083(9) 0.0043(10)
C16 0.0497(13) 0.0584(15) 0.0303(11) 0.0061(12) -0.0058(11) -0.0085(11)
C17A 0.072(2) 0.092(2) 0.0398(14) 0.022(2) -0.0134(15) -0.0138(16)
O5A 0.0789(19) 0.098(2) 0.0504(15) 0.0344(18) 0.0012(15) 0.0119(15)
C17B 0.072(2) 0.092(2) 0.0398(14) 0.022(2) -0.0134(15) -0.0138(16)
O5B 0.086(7) 0.144(9) 0.058(6) -0.004(7) -0.020(6) -0.017(7)
C18 0.0413(11) 0.0551(14) 0.0239(9) -0.0079(11) -0.0019(9) -0.0003(10)
C19 0.0649(17) 0.083(2) 0.0328(12) 0.0065(17) 0.0019(12) -0.0194(13)
C20 0.0445(13) 0.0670(17) 0.0339(12) -0.0167(12) -0.0024(10) 0.0117(12)
O21 0.0369(8) 0.0561(10) 0.0288(8) 0.0055(7) 0.0057(6) 0.0110(7)
O22 0.0657(11) 0.0540(10) 0.0153(7) -0.0054(9) -0.0076(7) -0.0021(6)
O23 0.0402(8) 0.0675(12) 0.0305(8) -0.0064(8) -0.0076(7) -0.0015(8)
O24 0.0491(10) 0.0468(9) 0.0448(10) -0.0160(8) -0.0036(8) 0.0054(8)
O26 0.0547(11) 0.0952(16) 0.0341(9) -0.0054(12) 0.0096(9) 0.0209(10)
C21 0.0604(15) 0.0353(11) 0.0253(10) 0.0019(11) 0.0025(10) -0.0023(9)
C22 0.0619(15) 0.0429(13) 0.0279(11) -0.0022(12) 0.0023(11) -0.0085(10)
C23 0.0527(13) 0.0523(14) 0.0238(10) 0.0021(12) -0.0029(10) -0.0036(10)
C24 0.0459(12) 0.0422(12) 0.0235(10) 0.0043(10) -0.0016(9) 0.0058(9)
C25 0.0388(10) 0.0335(10) 0.0237(9) 0.0028(9) -0.0020(8) 0.0010(8)
C26 0.0549(14) 0.0288(10) 0.0300(10) 0.0019(10) -0.0082(10) 0.0024(8)
C27 0.0592(14) 0.0320(11) 0.0296(10) 0.0042(11) -0.0038(10) -0.0033(8)
C28 0.0383(10) 0.0277(9) 0.0203(8) 0.0032(8) -0.0019(8) -0.0025(7)
C29 0.0338(10) 0.0350(10) 0.0222(9) -0.0002(8) -0.0016(8) 0.0029(8)
C30 0.0338(10) 0.0313(10) 0.0241(10) 0.0028(8) 0.0062(8) 0.0029(8)
C31 0.0398(11) 0.0369(10) 0.0254(9) 0.0085(9) 0.0003(8) 0.0038(8)
C32 0.0408(11) 0.0376(11) 0.0263(10) 0.0022(9) -0.0002(8) 0.0070(9)
C33 0.0421(11) 0.0404(11) 0.0173(9) -0.0012(10) -0.0047(8) 0.0001(8)
C34 0.0492(12) 0.0362(11) 0.0254(10) -0.0038(10) -0.0078(9) -0.0023(8)
C35 0.0361(10) 0.0376(10) 0.0207(9) 0.0026(9) -0.0004(8) -0.0046(8)
C36 0.0353(11) 0.0460(12) 0.0232(10) 0.0004(10) 0.0016(8) -0.0013(9)
C37A 0.0444(14) 0.087(2) 0.0330(12) 0.0081(14) 0.0084(11) -0.0020(13)
O25A 0.069(2) 0.084(2) 0.0393(16) 0.016(2) 0.0192(16) 0.0141(17)
C37B 0.0444(14) 0.087(2) 0.0330(12) 0.0081(14) 0.0084(11) -0.0020(13)
O25B 0.045(4) 0.092(6) 0.053(5) -0.005(5) 0.011(4) -0.004(5)
C37C 0.0444(14) 0.087(2) 0.0330(12) 0.0081(14) 0.0084(11) -0.0020(13)
O25C 0.053(5) 0.108(6) 0.062(5) 0.018(5) 0.005(4) -0.024(5)
C38 0.0506(13) 0.0502(13) 0.0258(10) -0.0018(11) 0.0049(10) 0.0126(10)
C39 0.078(2) 0.0549(15) 0.0335(12) 0.0036(15) -0.0073(13) 0.0151(11)
C40 0.0394(12) 0.0633(16) 0.0339(11) -0.0112(11) -0.0042(10) 0.0153(12)
O1W 0.0621(12) 0.0825(15) 0.0406(10) -0.0093(11) -0.0053(9) 0.0170(10)

loop_
_atom_type_symbol
_atom_type_description
_atom_type_scat_dispersion_real
_atom_type_scat_dispersion_imag
_atom_type_scat_source
O O 0.0492 0.0322 'International Tables Vol C Tables 4.2.6.8 and 6.1.1.4'
C C 0.0181 0.0091 'International Tables Vol C Tables 4.2.6.8 and 6.1.1.4'
H H 0.0000 0.0000 'International Tables Vol C Tables 4.2.6.8 and 6.1.1.4'

loop_
_geom_angle_atom_site_label_1
_geom_angle_atom_site_label_2
_geom_angle_atom_site_label_3
_geom_angle
_geom_angle_publ_flag
C10 O1 C18 109.61(17) yes
C13 O2 H1O 109.5 ?
C16 O4 H2O 109.5 ?
C2 C1 C10 111.3(2) ?
C2 C1 H1A 109.4 ?
C10 C1 H1A 109.4 ?
C2 C1 H1B 109.4 ?
C10 C1 H1B 109.4 ?
H1A C1 H1B 108.0 ?
C3 C2 C1 114.6(2) ?
C3 C2 H2A 108.6 ?
C1 C2 H2A 108.6 ?
C3 C2 H2B 108.6 ?
C1 C2 H2B 108.6 ?
H2A C2 H2B 107.6 ?
C4 C3 C2 111.4(2) ?
C4 C3 H3A 109.3 ?
C2 C3 H3A 109.3 ?
C4 C3 H3B 109.3 ?
C2 C3 H3B 109.3 ?
H3A C3 H3B 108.0 ?
C18 C4 C19 112.2(2) ?
C18 C4 C3 106.3(2) ?
C19 C4 C3 112.2(2) ?
C5 C4 C18 100.49(19) yes
C5 C4 C19 116.6(2) yes
C3 C4 C5 108.1(2) ?
C6 C5 C10 113.4(2) ?
C6 C5 C4 115.34(19) ?
C10 C5 C4 100.65(17) ?
C6 C5 H5 109.0 ?
C10 C5 H5 109.0 ?
C4 C5 H5 109.0 ?
C5 C6 C7 110.2(2) ?
C5 C6 H6A 109.6 ?
C7 C6 H6A 109.6 ?
C5 C6 H6B 109.6 ?
C7 C6 H6B 109.6 ?
H6A C6 H6B 108.1 ?
C8 C7 C6 114.9(2) ?
C8 C7 H7A 108.5 ?
C6 C7 H7A 108.5 ?
C8 C7 H7B 108.5 ?
C6 C7 H7B 108.5 ?
H7A C7 H7B 107.5 ?
C7 C8 C9 114.06(19) yes
C7 C8 C14 111.04(18) ?
C7 C8 C15 114.2(2) yes
C14 C8 C15 97.68(17) yes
C14 C8 C9 110.42(18) ?
C15 C8 C9 108.30(17) ?
C11 C9 C20 107.8(2) ?
C11 C9 C8 108.22(17) ?
C20 C9 C8 109.85(18) ?
C11 C9 C10 112.13(17) ?
C20 C9 C10 110.09(18) ?
C8 C9 C10 108.70(17) ?
O1 C10 C5 101.77(16) ?
O1 C10 C1 104.72(16) ?
C5 C10 C1 109.81(19) ?
O1 C10 C9 108.50(16) ?
C1 C10 C9 115.79(18) yes
C5 C10 C9 114.78(17) yes
C9 C11 C12 114.42(19) ?
C9 C11 H11A 108.7 ?
C12 C11 H11A 108.7 ?
C9 C11 H11B 108.7 ?
C12 C11 H11B 108.7 ?
H11A C11 H11B 107.6 ?
C13 C12 C11 111.8(2) ?
C13 C12 H12A 109.3 ?
C11 C12 H12A 109.3 ?
C13 C12 H12B 109.3 ?
C11 C12 H12B 109.3 ?
H12A C12 H12B 107.9 ?
O2 C13 C14 110.6(2) ?
O2 C13 C12 111.1(2) ?
C14 C13 C12 109.2(2) ?
O2 C13 C16 111.4(2) ?
C14 C13 C16 102.9(2) yes
C12 C13 C16 111.3(2) ?
C13 C14 C8 104.46(18) ?
C13 C14 H14A 110.9 ?
C8 C14 H14A 110.9 ?
C13 C14 H14B 110.9 ?
C8 C14 H14B 110.9 ?
H14A C14 H14B 108.9 ?
O3 C15 C8 127.0(2) yes
O3 C15 C16 122.8(2) yes
C8 C15 C16 110.2(2) ?
O4 C16 C17A 105.7(2) ?
O4 C16 C13 112.3(2) ?
C17A C16 C13 115.8(2) ?
O4 C16 C15 111.4(2) ?
C17A C16 C15 110.3(2) ?
C13 C16 C15 101.5(2) yes
O5A C17A C16 114.8(3) ?
O5A C17A H17A 108.6 ?
C16 C17A H17A 108.6 ?
O5A C17A H17B 108.6 ?
C16 C17A H17B 108.6 ?
H17A C17A H17B 107.6 ?
O5B C17B C16 114.8(3) ?
O5B C17B H17C 108.5 ?
C16 C17B H17C 108.5 ?
O5B C17B H17D 108.5 ?
C16 C17B H17D 108.5 ?
H17C C17B H17D 107.5 ?
C17A O5A H3O 109.5 ?
C17B O5B H4O 109.5 ?
O1 C18 O6 120.9(2) yes
O6 C18 C4 128.3(2) yes
O1 C18 C4 110.65(19) ?
C4 C19 H19A 109.5 ?
C4 C19 H19B 109.5 ?
H19A C19 H19B 109.5 ?
C4 C19 H19C 109.5 ?
H19A C19 H19C 109.5 ?
H19B C19 H19C 109.5 ?
C9 C20 H20A 109.5 ?
C9 C20 H20B 109.5 ?
H20A C20 H20B 109.5 ?
C9 C20 H20C 109.5 ?
H20A C20 H20C 109.5 ?
H20B C20 H20C 109.5 ?
C30 O21 C38 109.46(17) yes
C33 O22 H21O 109.5 ?
C36 O24 H22O 109.5 ?
C30 C21 C22 112.22(19) ?
C30 C21 H21A 109.2 ?
C22 C21 H21A 109.2 ?
C30 C21 H21B 109.2 ?
C22 C21 H21B 109.2 ?
H21A C21 H21B 107.9 ?
C23 C22 C21 113.38(19) ?
C23 C22 H22A 108.9 ?
C21 C22 H22A 108.9 ?
C23 C22 H22B 108.9 ?
C21 C22 H22B 108.9 ?
H22A C22 H22B 107.7 ?
C22 C23 C24 112.0(2) ?
C22 C23 H23A 109.2 ?
C24 C23 H23A 109.2 ?
C22 C23 H23B 109.2 ?
C24 C23 H23B 109.2 ?
H23A C23 H23B 107.9 ?
C38 C24 C39 112.8(2) ?
C25 C24 C38 100.68(18) yes
C25 C24 C39 117.0(2) yes
C38 C24 C23 107.1(2) ?
C39 C24 C23 111.4(2) ?
C25 C24 C23 107.03(19) ?
C26 C25 C24 115.31(19) ?
C26 C25 C30 112.33(18) ?
C24 C25 C30 100.96(17) ?
C26 C25 H25 109.3 ?
C24 C25 H25 109.3 ?
C30 C25 H25 109.3 ?
C25 C26 C27 109.87(19) ?
C25 C26 H26A 109.7 ?
C27 C26 H26A 109.7 ?
C25 C26 H26B 109.7 ?
C27 C26 H26B 109.7 ?
H26A C26 H26B 108.2 ?
C28 C27 C26 115.95(19) ?
C28 C27 H27A 108.3 ?
C26 C27 H27A 108.3 ?
C28 C27 H27B 108.3 ?
C26 C27 H27B 108.3 ?
H27A C27 H27B 107.4 ?
C27 C28 C29 113.46(18) yes
C27 C28 C35 113.36(19) yes
C34 C28 C35 99.58(16) yes
C27 C28 C34 111.29(17) ?
C35 C28 C29 108.13(16) ?
C34 C28 C29 110.14(17) ?
C31 C29 C40 107.87(18) ?
C31 C29 C28 108.44(17) ?
C40 C29 C28 109.60(19) ?
C31 C29 C30 111.58(17) ?
C40 C29 C30 110.25(17) ?
C28 C29 C30 109.06(16) ?
O21 C30 C21 105.12(17) ?
O21 C30 C25 102.06(16) ?
C21 C30 C25 109.10(18) ?
O21 C30 C29 107.60(17) yes
C21 C30 C29 116.38(17) ?
C25 C30 C29 115.07(17) yes
C32 C31 C29 113.92(18) ?
C32 C31 H31A 108.8 ?
C29 C31 H31A 108.8 ?
C32 C31 H31B 108.8 ?
C29 C31 H31B 108.8 ?
H31A C31 H31B 107.7 ?
C33 C32 C31 112.92(18) ?
C33 C32 H32A 109.0 ?
C31 C32 H32A 109.0 ?
C33 C32 H32B 109.0 ?
C31 C32 H32B 109.0 ?
H32A C32 H32B 107.8 ?
O22 C33 C32 109.38(18) ?
O22 C33 C34 110.26(18) ?
C32 C33 C34 108.47(18) ?
O22 C33 C36 114.53(18) ?
C32 C33 C36 112.08(18) ?
C34 C33 C36 101.76(18) yes
C33 C34 C28 102.68(16) ?
C33 C34 H34A 111.2 ?
C28 C34 H34A 111.2 ?
C33 C34 H34B 111.2 ?
C28 C34 H34B 111.2 ?
H34A C34 H34B 109.1 ?
O23 C35 C28 128.3(2) yes
O23 C35 C36 121.8(2) yes
C28 C35 C36 109.95(17) ?
O24 C36 C37A 107.95(19) ?
O24 C36 C33 111.09(19) ?
C37A C36 C33 113.06(18) ?
O24 C36 C35 111.95(18) ?
C37A C36 C35 110.74(16) ?
C33 C36 C35 102.06(17) yes
O25A C37A C36 114.1(2) ?
O25A C37A H37A 108.7 ?
C36 C37A H37A 108.7 ?
O25A C37A H37B 108.7 ?
C36 C37A H37B 108.7 ?
H37A C37A H37B 107.6 ?
O25B C37B C36 114.2(2) ?
O25B C37B H37C 108.7 ?
C36 C37B H37C 108.7 ?
O25B C37B H37D 108.7 ?
C36 C37B H37D 108.7 ?
H37C C37B H37D 107.6 ?
O25C C37C C36 114.3(2) ?
O25C C37C H37E 108.7 ?
C36 C37C H37E 108.7 ?
O25C C37C H37F 108.7 ?
C36 C37C H37F 108.7 ?
H37E C37C H37F 107.6 ?
C37A O25A H23O 109.5 ?
C37B O25B H24O 109.5 ?
C37C O25C H25O 109.5 ?
O26 C38 O21 119.9(2) yes
O26 C38 C24 129.5(2) yes
O21 C38 C24 110.47(19) ?
C24 C39 H39A 109.5 ?
C24 C39 H39B 109.5 ?
H39A C39 H39B 109.5 ?
C24 C39 H39C 109.5 ?
H39A C39 H39C 109.5 ?
H39B C39 H39C 109.5 ?
C29 C40 H40A 109.5 ?
C29 C40 H40B 109.5 ?
H40A C40 H40B 109.5 ?
C29 C40 H40C 109.5 ?
H40A C40 H40C 109.5 ?
H40B C40 H40C 109.5 ?
H1W O1W H2W 109.5 ?

loop_
_geom_bond_atom_site_label_1
_geom_bond_atom_site_label_2
_geom_bond_site_symmetry_2
_geom_bond_distance
_geom_bond_publ_flag
O1 C10 . 1.494(2) yes
O1 C18 . 1.339(3) yes
O2 C13 . 1.434(3) yes
O2 H1O . 0.9500 ?
O3 C15 . 1.206(3) yes
O4 C16 . 1.443(3) yes
O4 H2O . 0.9500 ?
O6 C18 . 1.215(3) yes
C1 C2 . 1.540(3) ?
C1 C10 . 1.544(3) ?
C1 H1A . 1.0000 ?
C1 H1B . 1.0000 ?
C2 C3 . 1.536(4) ?
C2 H2A . 1.0000 ?
C2 H2B . 1.0000 ?
C3 C4 . 1.533(4) ?
C3 H3A . 1.0000 ?
C3 H3B . 1.0000 ?
C4 C18 . 1.503(3) ?
C4 C19 . 1.526(4) ?
C4 C5 . 1.550(3) ?
C5 C6 . 1.501(3) ?
C5 C10 . 1.530(3) ?
C5 H5 . 1.0000 ?
C6 C7 . 1.546(3) ?
C6 H6A . 1.0000 ?
C6 H6B . 1.0000 ?
C7 C8 . 1.523(3) ?
C7 H7A . 1.0000 ?
C7 H7B . 1.0000 ?
C8 C9 . 1.582(3) yes
C8 C14 . 1.537(3) ?
C8 C15 . 1.546(3) yes
C9 C10 . 1.585(3) yes
C9 C11 . 1.537(3) ?
C9 C20 . 1.543(3) ?
C11 C12 . 1.548(3) ?
C11 H11A . 1.0000 ?
C11 H11B . 1.0000 ?
C12 C13 . 1.513(3) ?
C12 H12A . 1.0000 ?
C12 H12B . 1.0000 ?
C13 C14 . 1.493(3) ?
C13 C16 . 1.534(4) ?
C14 H14A . 1.0000 ?
C14 H14B . 1.0000 ?
C15 C16 . 1.554(3) yes
C16 C17A . 1.514(4) yes
C16 C17B . 1.514(4) ?
C17A O5A . 1.434(4) yes
C17A H17A . 1.0000 ?
C17A H17B . 1.0000 ?
C17B O5B . 1.435(7) ?
C17B H17C . 1.0000 ?
C17B H17D . 1.0000 ?
O5A H3O . 0.9500 ?
O5B H4O . 0.9500 ?
C19 H19A . 1.0000 ?
C19 H19B . 1.0000 ?
C19 H19C . 1.0000 ?
C20 H20A . 1.0000 ?
C20 H20B . 1.0000 ?
C20 H20C . 1.0000 ?
O21 C30 . 1.482(2) yes
O21 C38 . 1.348(3) yes
O22 C33 . 1.433(2) yes
O22 H21O . 0.9500 ?
O23 C35 . 1.194(3) yes
O24 C36 . 1.412(3) yes
O24 H22O . 0.9500 ?
O26 C38 . 1.212(3) yes
C21 C22 . 1.545(3) ?
C21 C30 . 1.534(3) ?
C21 H21A . 1.0000 ?
C21 H21B . 1.0000 ?
C22 C23 . 1.543(3) ?
C22 H22A . 1.0000 ?
C22 H22B . 1.0000 ?
C23 C24 . 1.546(3) ?
C23 H23A . 1.0000 ?
C23 H23B . 1.0000 ?
C24 C25 . 1.530(3) ?
C24 C38 . 1.506(4) ?
C24 C39 . 1.506(3) ?
C25 C26 . 1.516(3) ?
C25 C30 . 1.541(3) ?
C25 H25 . 1.0000 ?
C26 C27 . 1.531(3) ?
C26 H26A . 1.0000 ?
C26 H26B . 1.0000 ?
C27 C28 . 1.531(3) ?
C27 H27A . 1.0000 ?
C27 H27B . 1.0000 ?
C28 C29 . 1.584(3) yes
C28 C34 . 1.551(3) ?
C28 C35 . 1.524(3) yes
C29 C30 . 1.592(3) yes
C29 C31 . 1.535(3) ?
C29 C40 . 1.548(3) ?
C31 C32 . 1.529(3) ?
C31 H31A . 1.0000 ?
C31 H31B . 1.0000 ?
C32 C33 . 1.525(3) ?
C32 H32A . 1.0000 ?
C32 H32B . 1.0000 ?
C33 C34 . 1.526(3) ?
C33 C36 . 1.544(3) ?
C34 H34A . 1.0000 ?
C34 H34B . 1.0000 ?
C35 C36 . 1.552(3) yes
C36 C37A . 1.527(3) yes
C36 C37B . 1.527(3) ?
C36 C37C . 1.527(3) ?
C37A O25A . 1.393(3) yes
C37A H37A . 1.0000 ?
C37A H37B . 1.0000 ?
C37B O25B . 1.391(6) ?
C37B H37C . 1.0000 ?
C37B H37D . 1.0000 ?
C37C O25C . 1.392(6) ?
C37C H37E . 1.0000 ?
C37C H37F . 1.0000 ?
O25A H23O . 0.9500 ?
O25B H24O . 0.9500 ?
O25C H25O . 0.9500 ?
C39 H39A . 1.0000 ?
C39 H39B . 1.0000 ?
C39 H39C . 1.0000 ?
C40 H40A . 1.0000 ?
C40 H40B . 1.0000 ?
C40 H40C . 1.0000 ?
O1W H1W . 0.9500 ?
O1W H2W . 0.9500 ?

loop_
_geom_hbond_atom_site_label_D
_geom_hbond_atom_site_label_H
_geom_hbond_atom_site_label_A
_geom_hbond_site_symmetry_A
_geom_hbond_distance_DH
_geom_hbond_distance_HA
_geom_hbond_distance_DA
_geom_hbond_angle_DHA
_geom_hbond_publ_flag
O2 H1O O1W 2_564 0.95 1.79 2.720(3) 167.3 yes
O4 H2O O21 4_545 0.95 2.77 3.503(3) 134.6 yes
O4 H2O O26 4_545 0.95 2.51 3.370(3) 149.9 yes
O5A H3O O2 . 0.95 2.69 3.102(4) 106.6 yes
O5A H3O O22 3_465 0.95 2.18 3.053(4) 152.1 yes
O5B H4O O3 . 0.95 2.18 2.937(10) 135.4 yes
O5B H4O O21 4_545 0.95 2.88 3.420(12) 117.0 yes
O22 H21O O2 3_565 0.95 1.86 2.775(3) 160.5 yes
O22 H21O O25A . 0.95 2.47 2.851(4) 103.8 yes
O24 H22O O1 4_655 0.95 2.08 3.015(2) 168.0 yes
O24 H22O O6 4_655 0.95 2.73 3.423(3) 130.0 yes
O25A H23O O6 4_655 0.95 2.32 3.230(5) 159.6 yes
O25B H24O O22 3_565 0.95 2.13 3.020(7) 154.8 yes
O25C H25O O5A 1_655 0.95 2.21 3.029(15) 144.5 yes
O25C H25O O23 . 0.95 2.48 2.780(8) 98.0 yes
O1W H1W O6 . 0.95 1.91 2.842(3) 167.8 yes
O1W H2W O26 . 0.95 1.96 2.898(3) 168.8 yes

loop_
_geom_torsion_atom_site_label_1
_geom_torsion_atom_site_label_2
_geom_torsion_atom_site_label_3
_geom_torsion_atom_site_label_4
_geom_torsion
C10 C1 C2 C3 40.4(3)
C1 C2 C3 C4 -42.7(3)
C2 C3 C4 C18 -46.8(3)
C2 C3 C4 C19 -169.8(2)
C2 C3 C4 C5 60.4(3)
C18 C4 C5 C6 -84.7(3)
C19 C4 C5 C6 36.9(3)
C3 C4 C5 C6 164.2(2)
C18 C4 C5 C10 37.8(2)
C19 C4 C5 C10 159.3(2)
C3 C4 C5 C10 -73.4(2)
C10 C5 C6 C7 62.3(3)
C4 C5 C6 C7 177.6(2)
C5 C6 C7 C8 -31.3(4)
C6 C7 C8 C14 -152.4(3)
C6 C7 C8 C15 98.4(3)
C6 C7 C8 C9 -26.8(3)
C7 C8 C9 C11 177.4(2)
C14 C8 C9 C11 -56.8(2)
C15 C8 C9 C11 49.1(2)
C7 C8 C9 C20 -65.1(3)
C14 C8 C9 C20 60.7(2)
C15 C8 C9 C20 166.58(19)
C7 C8 C9 C10 55.4(3)
C14 C8 C9 C10 -178.77(18)
C15 C8 C9 C10 -72.9(2)
C18 O1 C10 C5 25.4(2)
C18 O1 C10 C1 -88.9(2)
C18 O1 C10 C9 146.85(19)
C6 C5 C10 O1 85.3(2)
C4 C5 C10 O1 -38.5(2)
C6 C5 C10 C1 -164.18(19)
C4 C5 C10 C1 72.0(2)
C6 C5 C10 C9 -31.7(3)
C4 C5 C10 C9 -155.45(18)
C2 C1 C10 O1 51.5(3)
C2 C1 C10 C5 -57.1(3)
C2 C1 C10 C9 170.9(2)
C11 C9 C10 O1 101.9(2)
C20 C9 C10 O1 -18.1(2)
C8 C9 C10 O1 -138.47(18)
C11 C9 C10 C5 -145.03(19)
C20 C9 C10 C5 94.9(2)
C8 C9 C10 C5 -25.4(2)
C11 C9 C10 C1 -15.4(3)
C20 C9 C10 C1 -135.4(2)
C8 C9 C10 C1 104.2(2)
C20 C9 C11 C12 -73.6(2)
C8 C9 C11 C12 45.1(3)
C10 C9 C11 C12 165.01(19)
C9 C11 C12 C13 -47.6(3)
C11 C12 C13 O2 -178.2(2)
C11 C12 C13 C14 59.6(3)
C11 C12 C13 C16 -53.4(3)
O2 C13 C14 C8 168.1(2)
C12 C13 C14 C8 -69.3(2)
C16 C13 C14 C8 49.0(2)
C7 C8 C14 C13 -163.4(2)
C15 C8 C14 C13 -43.7(2)
C9 C8 C14 C13 69.1(2)
C7 C8 C15 O3 -37.7(3)
C14 C8 C15 O3 -154.9(3)
C9 C8 C15 O3 90.5(3)
C7 C8 C15 C16 140.8(2)
C14 C8 C15 C16 23.6(2)
C9 C8 C15 C16 -91.0(2)
O2 C13 C16 O4 91.2(3)
C14 C13 C16 O4 -150.2(2)
C12 C13 C16 O4 -33.4(3)
O2 C13 C16 C17A -30.3(3)
C14 C13 C16 C17A 88.2(3)
C12 C13 C16 C17A -154.9(2)
O2 C13 C16 C15 -149.7(2)
C14 C13 C16 C15 -31.2(2)
C12 C13 C16 C15 85.7(2)
O3 C15 C16 O4 -57.8(3)
C8 C15 C16 O4 123.6(2)
O3 C15 C16 C17A 59.3(3)
C8 C15 C16 C17A -119.3(2)
O3 C15 C16 C13 -177.5(2)
C8 C15 C16 C13 3.9(2)
O4 C16 C17A O5A 178.8(3)
C13 C16 C17A O5A -56.2(4)
C15 C16 C17A O5A 58.3(3)
O4 C16 C17B O5B 56.7(8)
C13 C16 C17B O5B -178.2(7)
C15 C16 C17B O5B -63.8(7)
C10 O1 C18 O6 176.6(2)
C10 O1 C18 C4 -0.5(3)
C19 C4 C18 O6 34.5(4)
C3 C4 C18 O6 -88.5(3)
C5 C4 C18 O6 159.0(3)
C19 C4 C18 O1 -148.7(2)
C3 C4 C18 O1 88.3(2)
C5 C4 C18 O1 -24.2(3)
C30 C21 C22 C23 40.0(3)
C21 C22 C23 C24 -42.2(3)
C22 C23 C24 C38 -46.3(2)
C22 C23 C24 C39 -170.0(2)
C22 C23 C24 C25 60.9(3)
C38 C24 C25 C26 -83.8(2)
C39 C24 C25 C26 38.8(3)
C23 C24 C25 C26 164.5(2)
C38 C24 C25 C30 37.6(2)
C39 C24 C25 C30 160.1(2)
C23 C24 C25 C30 -74.2(2)
C24 C25 C26 C27 178.0(2)
C30 C25 C26 C27 63.0(3)
C25 C26 C27 C28 -34.5(3)
C26 C27 C28 C35 100.2(2)
C26 C27 C28 C34 -148.6(2)
C26 C27 C28 C29 -23.7(3)
C35 C28 C29 C31 49.1(2)
C27 C28 C29 C31 175.73(18)
C34 C28 C29 C31 -58.8(2)
C35 C28 C29 C40 166.60(16)
C27 C28 C29 C40 -66.7(2)
C34 C28 C29 C40 58.8(2)
C35 C28 C29 C30 -72.6(2)
C27 C28 C29 C30 54.0(2)
C34 C28 C29 C30 179.53(16)
C38 O21 C30 C21 -90.0(2)
C38 O21 C30 C25 23.9(2)
C38 O21 C30 C29 145.4(2)
C22 C21 C30 O21 51.9(2)
C22 C21 C30 C25 -56.9(3)
C22 C21 C30 C29 170.8(2)
C26 C25 C30 O21 85.5(2)
C24 C25 C30 O21 -37.9(2)
C26 C25 C30 C21 -163.60(19)
C24 C25 C30 C21 73.0(2)
C26 C25 C30 C29 -30.7(3)
C24 C25 C30 C29 -154.05(18)
C31 C29 C30 O21 101.00(19)
C40 C29 C30 O21 -18.8(2)
C28 C29 C30 O21 -139.23(17)
C31 C29 C30 C21 -16.6(3)
C40 C29 C30 C21 -136.4(2)
C28 C29 C30 C21 103.2(2)
C31 C29 C30 C25 -146.01(19)
C40 C29 C30 C25 94.1(2)
C28 C29 C30 C25 -26.2(2)
C40 C29 C31 C32 -72.9(2)
C28 C29 C31 C32 45.8(2)
C30 C29 C31 C32 165.90(18)
C29 C31 C32 C33 -47.9(3)
C31 C32 C33 O22 -179.67(19)
C31 C32 C33 C34 60.0(2)
C31 C32 C33 C36 -51.5(3)
O22 C33 C34 C28 171.19(18)
C32 C33 C34 C28 -69.1(2)
C36 C33 C34 C28 49.3(2)
C35 C28 C34 C33 -43.3(2)
C27 C28 C34 C33 -163.1(2)
C29 C28 C34 C33 70.2(2)
C27 C28 C35 O23 -38.4(3)
C34 C28 C35 O23 -156.7(2)
C29 C28 C35 O23 88.3(3)
C27 C28 C35 C36 140.27(18)
C34 C28 C35 C36 22.0(2)
C29 C28 C35 C36 -93.02(19)
O22 C33 C36 O24 87.8(2)
C32 C33 C36 O24 -37.5(2)
C34 C33 C36 O24 -153.22(18)
O22 C33 C36 C37A -33.7(3)
C32 C33 C36 C37A -159.06(17)
C34 C33 C36 C37A 85.24(19)
O22 C33 C36 C35 -152.68(18)
C32 C33 C36 C35 82.0(2)
C34 C33 C36 C35 -33.7(2)
O23 C35 C36 O24 -55.4(3)
C28 C35 C36 O24 125.84(19)
O23 C35 C36 C37A 65.1(3)
C28 C35 C36 C37A -113.6(2)
O23 C35 C36 C33 -174.3(2)
C28 C35 C36 C33 7.0(2)
O24 C36 C37A O25A -49.7(3)
C33 C36 C37A O25A 73.6(3)
C35 C36 C37A O25A -172.6(3)
O24 C36 C37B O25B 159.4(5)
C33 C36 C37B O25B -77.3(5)
C35 C36 C37B O25B 36.6(6)
O24 C36 C37C O25C 79.8(7)
C33 C36 C37C O25C -156.9(7)
C35 C36 C37C O25C -43.1(7)
C30 O21 C38 O26 177.7(2)
C30 O21 C38 C24 0.7(3)
C39 C24 C38 O26 32.9(4)
C25 C24 C38 O26 158.3(3)
C23 C24 C38 O26 -90.0(3)
C39 C24 C38 O21 -150.5(2)
C25 C24 C38 O21 -25.1(3)
C23 C24 C38 O21 86.6(2)
